data_4104648
loop_
_publ_author_name
'Wan Pyo Hong'
'Ahmad El-Awa'
'Philip L. Fuchs'

_publ_contact_author_address
;    Department of Chemistry
     Purdue University
     560 Oval Dr.
     W. Lafayette
     IN 47907-2084
     USA
;
_publ_contact_author_email pfuchs@purdue.edu
_publ_contact_author_name 'Phillip L. Fuchs'
_publ_contact_author_phone 1(765)4945242
_publ_section_title
;
 Reagent-Directed Allylic Quadraselection. Chemoselective Anti- and
 Syn-Lawton SN2' Methylation of Seven-Membered Epoxyvinylsulfones
;
_journal_name_full 'Journal of the American Chemical Society'
_journal_page_first 9150
_journal_page_last 9151
_journal_paper_doi 10.1021/ja9017557
_journal_volume 131
_journal_year 2009
_chemical_absolute_configuration ad
_chemical_formula_moiety 'C14 H18 O3 S1'
_chemical_formula_sum 'C14 H18 O3 S'
_chemical_formula_weight 266.36
_space_group_IT_number 19
_symmetry_cell_setting orthorhombic
_symmetry_space_group_name_Hall 'P 2ac 2ab'
_symmetry_space_group_name_H-M 'P 21 21 21'
_atom_type_scat_source 'International Tables for Crystallography (Vol C)'
_audit_creation_date 15-02-08
_audit_creation_method 'SHELXL and local programs'
_cell_angle_alpha 90.00
_cell_angle_beta 90.00
_cell_angle_gamma 90.00
_cell_formula_units_Z 4
_cell_length_a 10.5248(13)
_cell_length_b 11.1963(6)
_cell_length_c 11.4028(6)
_cell_measurement_reflns_used 8023
_cell_measurement_temperature 150
_cell_measurement_theta_max 27
_cell_measurement_theta_min 3
_cell_volume 1343.69(19)
_computing_cell_refinement 'DENZO/SCALEPACK (Otwinowski & Minor, 1996)'
_computing_data_collection 'Collect (Nonius, 1998)'
_computing_data_reduction 'DENZO/SCALEPACK (Otwinowski & Minor, 1996)'
_computing_molecular_graphics
;
    ORTEP (Johnson, 1976)
    PLATON (Spek, 1997)
;
_computing_publication_material 'SHELX97(Sheldrick, 2008) and local programs'
_computing_structure_refinement 'SHELX97 (Sheldrick, 2008)'
_computing_structure_solution
;
 Direct methods (SIR2004, Burla et al., 2005)
;
_diffrn_ambient_temperature 150
_diffrn_measured_fraction_theta_max 0.9192
_diffrn_measurement_device_type Nonius_KappaCCD
_diffrn_measurement_method \w
_diffrn_radiation_monochromator 'graphite 002'
_diffrn_radiation_type MO-K\a
_diffrn_radiation_wavelength 0.71073
_diffrn_reflns_av_R_equivalents 0.034
_diffrn_reflns_limit_h_max 13
_diffrn_reflns_limit_h_min -13
_diffrn_reflns_limit_k_max 14
_diffrn_reflns_limit_k_min -14
_diffrn_reflns_limit_l_max 14
_diffrn_reflns_limit_l_min -14
_diffrn_reflns_number 8023
_diffrn_reflns_theta_max 27.47
_diffrn_reflns_theta_min 2.55
_diffrn_standards_number 0
_exptl_absorpt_coefficient_mu 0.228
_exptl_absorpt_correction_T_max 0.9340
_exptl_absorpt_correction_T_min 0.8477
_exptl_absorpt_correction_type multi-scan
_exptl_absorpt_process_details 'SCALEPACK (Otwinowski & Minor, 1997)'
_exptl_crystal_colour_primary colourless
_exptl_crystal_density_diffrn 1.317
_exptl_crystal_description needle
_exptl_crystal_F_000 568
_exptl_crystal_size_max 0.63
_exptl_crystal_size_mid 0.30
_exptl_crystal_size_min 0.30
_refine_diff_density_max 0.25
_refine_diff_density_min -0.36
_refine_ls_abs_structure_details 'Flack H. D. (1983), Acta Cryst. A39, 876-881'
_refine_ls_abs_structure_Flack -0.11(7)
_refine_ls_extinction_method none
_refine_ls_goodness_of_fit_ref 1.070
_refine_ls_hydrogen_treatment mixed
_refine_ls_matrix_type full
_refine_ls_number_parameters 168
_refine_ls_number_reflns 3080
_refine_ls_number_restraints 0
_refine_ls_R_factor_all 0.043
_refine_ls_R_factor_gt 0.033
_refine_ls_shift/su_max 0.001
_refine_ls_structure_factor_coef Fsqd
_refine_ls_weighting_details '1/[\s^2^(Fo^2^)+(0.0439P)^2^+0.0000P] where P=(Fo^2^+2Fc^2^)/3  '
_refine_ls_weighting_scheme calc
_refine_ls_wR_factor_gt 0.077
_refine_ls_wR_factor_ref 0.080
_reflns_Friedel_coverage 0.8519
_reflns_number_gt 2647
_reflns_number_total 3080
_reflns_threshold_expression >2.0\s(I)
_cod_data_source_file ja9017557_si_007.cif
_cod_data_source_block 136170
_cod_depositor_comments
;
The following automatic conversions were performed:

'_refine_ls_weighting_scheme' value 'calc ' changed to 'calc'
according to the built-in table from CIF Core dictionary named
'cif_core.dic' version 2.4.1 from 2010-06-29.

Automatic conversion script
Id: cif_fix_values 1715 2011-07-08 13:25:40Z adriana 

The following automatic conversions were performed:

data name '_exptl_absorpt__process_details' was replaced with
'_exptl_absorpt_process_details' as specified in the replacement file
'data/replacement-values/replacement_tags.lst'.

Automatic conversion script
Id: cif_correct_tags 9268 2022-04-12 08:56:07Z antanas 
;
_cod_original_formula_sum 'C14 H18 O3 S1'
_cod_database_code 4104648

loop_
_symmetry_equiv_pos_as_xyz
'x, y, z'
'-x+1/2, -y, z+1/2'
'-x, y+1/2, -z+1/2'
'x+1/2, -y+1/2, -z'

loop_
_atom_site_label
_atom_site_fract_x
_atom_site_fract_y
_atom_site_fract_z
_atom_site_U_iso_or_equiv
_atom_site_adp_type
_atom_site_occupancy
_atom_site_symmetry_multiplicity
_atom_site_calc_flag
_atom_site_refinement_flags
S2 0.50016(4) 0.95928(3) 0.28882(3) 0.02016(11) Uani 1 1 d .
O21 0.46997(11) 1.06655(10) 0.35246(10) 0.0255(3) Uani 1 1 d .
O22 0.49004(13) 0.84699(10) 0.35179(10) 0.0258(3) Uani 1 1 d .
O41 0.19541(14) 1.17394(11) 0.03676(12) 0.0335(3) Uani 1 1 d .
C1 0.42312(18) 0.83725(14) 0.08905(16) 0.0266(4) Uani 1 1 d .
C2 0.40756(15) 0.95135(16) 0.15999(14) 0.0208(3) Uani 1 1 d .
C3 0.33776(16) 1.04689(17) 0.13460(14) 0.0217(3) Uani 1 1 d .
C4 0.25765(16) 1.06074(14) 0.02599(15) 0.0238(4) Uani 1 1 d .
C5 0.33718(17) 1.05216(17) -0.08526(14) 0.0288(4) Uani 1 1 d .
C6 0.37351(18) 0.92420(16) -0.11830(15) 0.0299(4) Uani 1 1 d .
C7 0.46853(17) 0.86330(18) -0.03698(16) 0.0311(4) Uani 1 1 d .
C11 0.30139(19) 0.76148(17) 0.09332(17) 0.0340(5) Uani 1 1 d .
C21 0.65692(16) 0.96962(15) 0.23333(13) 0.0210(3) Uani 1 1 d .
C22 0.68520(18) 1.06011(17) 0.15388(16) 0.0280(4) Uani 1 1 d .
C23 0.80832(19) 1.06860(17) 0.10987(16) 0.0327(5) Uani 1 1 d .
C24 0.89899(18) 0.98791(18) 0.14536(17) 0.0353(5) Uani 1 1 d .
C25 0.87027(17) 0.89842(18) 0.22583(15) 0.0315(4) Uani 1 1 d .
C26 0.74803(17) 0.88839(16) 0.27041(15) 0.0255(4) Uani 1 1 d .
H1 0.4915 0.7895 0.1279 0.032 Uiso 1 1 calc R
H3 0.3385 1.1112 0.1890 0.026 Uiso 1 1 calc R
H4 0.1919 0.9963 0.0248 0.029 Uiso 1 1 calc R
H22 0.6216 1.1152 0.1300 0.034 Uiso 1 1 calc R
H23 0.8295 1.1298 0.0556 0.039 Uiso 1 1 calc R
H24 0.9826 0.9933 0.1145 0.042 Uiso 1 1 calc R
H25 0.9344 0.8442 0.2503 0.038 Uiso 1 1 calc R
H26 0.7272 0.8274 0.3250 0.031 Uiso 1 1 calc R
H41 0.139(2) 1.1741(18) -0.014(2) 0.040(6) Uiso 1 1 d .
H5A 0.4158 1.0995 -0.0745 0.035 Uiso 1 1 calc R
H5B 0.2890 1.0881 -0.1509 0.035 Uiso 1 1 calc R
H6A 0.2951 0.8754 -0.1205 0.036 Uiso 1 1 calc R
H6B 0.4095 0.9250 -0.1985 0.036 Uiso 1 1 calc R
H7A 0.5453 0.9141 -0.0323 0.037 Uiso 1 1 calc R
H7B 0.4942 0.7867 -0.0734 0.037 Uiso 1 1 calc R
H11A 0.2815 0.7415 0.1750 0.051 Uiso 1 1 calc R
H11B 0.3142 0.6878 0.0485 0.051 Uiso 1 1 calc R
H11C 0.2308 0.8068 0.0592 0.051 Uiso 1 1 calc R

loop_
_atom_site_aniso_label
_atom_site_aniso_U_11
_atom_site_aniso_U_22
_atom_site_aniso_U_33
_atom_site_aniso_U_12
_atom_site_aniso_U_13
_atom_site_aniso_U_23
S2 0.01911(19) 0.02317(18) 0.01820(17) -0.0014(2) -0.00071(18) 0.00169(16)
O21 0.0284(7) 0.0270(6) 0.0212(6) 0.0018(5) 0.0005(5) -0.0041(5)
O22 0.0254(7) 0.0269(6) 0.0250(5) -0.0017(6) -0.0006(6) 0.0074(5)
O41 0.0380(8) 0.0282(7) 0.0343(7) 0.0104(6) -0.0158(7) -0.0046(6)
C1 0.0260(10) 0.0247(9) 0.0290(9) 0.0025(8) -0.0070(8) -0.0047(8)
C2 0.0198(8) 0.0241(8) 0.0187(7) -0.0029(7) -0.0011(6) -0.0005(7)
C3 0.0203(8) 0.0245(8) 0.0202(7) 0.0003(7) 0.0003(6) 0.0006(8)
C4 0.0252(9) 0.0232(8) 0.0231(8) 0.0025(7) -0.0045(7) -0.0001(7)
C5 0.0270(9) 0.0375(10) 0.0219(8) -0.0034(8) -0.0024(7) 0.0036(8)
C6 0.0267(10) 0.0416(11) 0.0215(8) -0.0012(8) 0.0029(7) -0.0049(8)
C7 0.0247(11) 0.0379(10) 0.0307(9) 0.0025(8) 0.0006(8) -0.0113(8)
C11 0.0347(11) 0.0264(9) 0.0408(11) -0.0045(8) -0.0060(9) -0.0007(9)
C21 0.0199(8) 0.0242(8) 0.0188(7) -0.0028(7) -0.0008(6) -0.0020(7)
C22 0.0270(10) 0.0316(10) 0.0254(8) -0.0035(8) -0.0010(7) 0.0039(8)
C23 0.0322(11) 0.0418(11) 0.0241(9) -0.0122(9) 0.0054(8) 0.0007(8)
C24 0.0220(10) 0.0540(13) 0.0298(10) -0.0079(9) 0.0044(8) -0.0109(9)
C25 0.0222(9) 0.0430(11) 0.0294(9) 0.0042(8) -0.0034(8) -0.0088(9)
C26 0.0254(9) 0.0287(9) 0.0224(9) -0.0005(7) -0.0041(7) -0.0032(8)

loop_
_atom_type_symbol
_atom_type_radius_bond
S 1.02
O 0.73
C 0.77
H 0.32

loop_
_geom_angle_atom_site_label_1
_geom_angle_atom_site_label_2
_geom_angle_atom_site_label_3
_geom_angle
O21 S2 O22 117.21(6)
O21 S2 C2 109.87(8)
O22 S2 C2 109.12(8)
O21 S2 C21 109.35(7)
O22 S2 C21 107.56(8)
C2 S2 C21 102.73(7)
C4 O41 H41 105.6(14)
C2 C1 C11 110.91(15)
C2 C1 C7 111.72(14)
C11 C1 C7 113.09(15)
C2 C1 H1 106.90
C11 C1 H1 106.90
C7 C1 H1 106.90
C3 C2 C1 128.28(15)
C3 C2 S2 116.47(13)
C1 C2 S2 115.18(12)
C2 C3 C4 124.83(16)
C2 C3 H3 117.60
C4 C3 H3 117.60
O41 C4 C3 106.06(14)
O41 C4 C5 112.26(14)
C3 C4 C5 111.76(14)
O41 C4 H4 108.90
C3 C4 H4 108.90
C5 C4 H4 108.90
C4 C5 C6 113.68(15)
C4 C5 H5A 108.80
C6 C5 H5A 108.80
C4 C5 H5B 108.80
C6 C5 H5B 108.80
H5A C5 H5B 107.70
C7 C6 C5 115.66(15)
C7 C6 H6A 108.40
C5 C6 H6A 108.40
C7 C6 H6B 108.40
C5 C6 H6B 108.40
H6A C6 H6B 107.40
C6 C7 C1 116.61(15)
C6 C7 H7A 108.10
C1 C7 H7A 108.10
C6 C7 H7B 108.10
C1 C7 H7B 108.10
H7A C7 H7B 107.30
C1 C11 H11A 109.50
C1 C11 H11B 109.50
H11A C11 H11B 109.50
C1 C11 H11C 109.50
H11A C11 H11C 109.50
H11B C11 H11C 109.50
C26 C21 C22 121.86(16)
C26 C21 S2 119.49(13)
C22 C21 S2 118.65(13)
C21 C22 C23 118.90(18)
C21 C22 H22 120.60
C23 C22 H22 120.60
C24 C23 C22 119.65(18)
C24 C23 H23 120.20
C22 C23 H23 120.20
C23 C24 C25 121.09(18)
C23 C24 H24 119.50
C25 C24 H24 119.50
C26 C25 C24 120.07(18)
C26 C25 H25 120.00
C24 C25 H25 120.00
C21 C26 C25 118.42(17)
C21 C26 H26 120.80
C25 C26 H26 120.80

loop_
_geom_bond_atom_site_label_1
_geom_bond_atom_site_label_2
_geom_bond_distance
S2 O21 1.4387(12)
S2 O22 1.4517(11)
S2 C2 1.7651(16)
S2 C21 1.7708(17)
O41 C4 1.4320(19)
O41 H41 0.83(2)
C1 C2 1.521(2)
C1 C11 1.537(3)
C1 C7 1.542(3)
C1 H1 1.0000
C2 C3 1.330(3)
C3 C4 1.506(2)
C3 H3 0.9500
C4 C5 1.523(2)
C4 H4 1.0000
C5 C6 1.530(3)
C5 H5A 0.9900
C5 H5B 0.9900
C6 C7 1.525(3)
C6 H6A 0.9900
C6 H6B 0.9900
C7 H7A 0.9900
C7 H7B 0.9900
C11 H11A 0.9800
C11 H11B 0.9800
C11 H11C 0.9800
C21 C26 1.388(2)
C21 C22 1.391(2)
C22 C23 1.393(3)
C22 H22 0.9500
C23 C24 1.375(3)
C23 H23 0.9500
C24 C25 1.392(3)
C24 H24 0.9500
C25 C26 1.388(3)
C25 H25 0.9500
C26 H26 0.9500

loop_
_geom_hbond_atom_site_label_D
_geom_hbond_atom_site_label_H
_geom_hbond_atom_site_label_A
_geom_hbond_distance_DH
_geom_hbond_distance_HA
_geom_hbond_distance_DA
_geom_hbond_angle_DHA
_geom_hbond_site_symmetry_A
O41 H41 O22 0.832 2.06(2) 2.883(3) 172(2) 2_574

loop_
_geom_torsion_atom_site_label_1
_geom_torsion_atom_site_label_2
_geom_torsion_atom_site_label_3
_geom_torsion_atom_site_label_4
_geom_torsion
C11 C1 C2 C3 -71.7(2)
C7 C1 C2 C3 55.5(2)
C11 C1 C2 S2 111.49(15)
C7 C1 C2 S2 -121.35(13)
O21 S2 C2 C3 7.16(16)
O22 S2 C2 C3 136.94(14)
C21 S2 C2 C3 -109.13(14)
O21 S2 C2 C1 -175.61(12)
O22 S2 C2 C1 -45.83(14)
C21 S2 C2 C1 68.10(14)
C1 C2 C3 C4 -0.1(3)
S2 C2 C3 C4 176.71(13)
C2 C3 C4 O41 177.68(16)
C2 C3 C4 C5 -59.7(2)
O41 C4 C5 C6 -163.38(15)
C3 C4 C5 C6 77.59(19)
C4 C5 C6 C7 -69.3(2)
C5 C6 C7 C1 66.3(2)
C2 C1 C7 C6 -69.7(2)
C11 C1 C7 C6 56.3(2)
O21 S2 C21 C26 117.79(14)
O22 S2 C21 C26 -10.48(15)
C2 S2 C21 C26 -125.55(14)
O21 S2 C21 C22 -61.81(14)
O22 S2 C21 C22 169.92(13)
C2 S2 C21 C22 54.85(15)
C26 C21 C22 C23 0.5(3)
S2 C21 C22 C23 -179.94(14)
C21 C22 C23 C24 0.1(3)
C22 C23 C24 C25 -0.8(3)
C23 C24 C25 C26 0.9(3)
C22 C21 C26 C25 -0.3(2)
S2 C21 C26 C25 -179.90(13)
C24 C25 C26 C21 -0.4(3)
